data_1537895
loop_
_publ_author_name
'Ellinger, F.H.'
'Land, C.C.'

_publ_section_title
;
 On the plutonium-zirconium phase diagram
;
_journal_name_full 'Nuclear Metallurgy'
_journal_page_first 686
_journal_page_last 698
_journal_volume 17
_journal_year 1971
_chemical_formula_sum 'Pu0.2 Zr1.8'
_chemical_name_systematic '(Pu Zr9)0.2'
_space_group_IT_number 194
_symmetry_space_group_name_Hall '-P 6c 2c'
_symmetry_space_group_name_H-M 'P 63/m m c'
_cell_angle_alpha 90
_cell_angle_beta 90
_cell_angle_gamma 120
_cell_formula_units_Z 1
_cell_length_a 3.2351
_cell_length_b 3.2351
_cell_length_c 5.1892
_cell_volume 47.033
_citation_journal_id_ASTM NMAIAF
_cod_data_source_file Ellinger_NMAIAF_1971_1585.cif
_cod_data_source_block Pu0.2Zr1.8
_cod_original_cell_volume 47.03341
_cod_database_code 1537895

loop_
_symmetry_equiv_pos_as_xyz
x,y,z
x-y,x,z+1/2
-y,x-y,z
-x,-y,z+1/2
-x+y,-x,z
y,-x+y,z+1/2
-y,-x,-z+1/2
x-y,-y,-z
x,x-y,-z+1/2
y,x,-z
-x+y,y,-z+1/2
-x,-x+y,-z
-x,-y,-z
-x+y,-x,-z-1/2
y,-x+y,-z
x,y,-z-1/2
x-y,x,-z
-y,x-y,-z-1/2
y,x,z-1/2
-x+y,y,z
-x,-x+y,z-1/2
-y,-x,z
x-y,-y,z-1/2
x,x-y,z

loop_
_atom_site_label
_atom_site_type_symbol
_atom_site_fract_x
_atom_site_fract_y
_atom_site_fract_z
_atom_site_occupancy
_atom_site_U_iso_or_equiv
Zr1 Zr 0.3333 0.6667 0.25 0.9 0.0
Pu1 Pu 0.3333 0.6667 0.25 0.1 0.0
